data_1547333
loop_
_publ_author_name
'Yang, Bangpei'
'Xiong, Shuoyan'
'Chen, Changle'

_publ_section_title
;
 Manipulation of Polymer Branching Density in Phosphine-Sulfonate
 Palladium and Nickel Catalyzed Ethylene Polymerization
;
_journal_name_full 'Polym. Chem.'
_journal_paper_doi 10.1039/C7PY01281K
_journal_year 2017
_chemical_formula_sum 'C46 H36 Ni O4 P2 S'
_chemical_formula_weight 805.46
_chemical_name_systematic
; 
 ? 
;
_space_group_IT_number 9
_symmetry_cell_setting monoclinic
_symmetry_space_group_name_Hall 'C -2yc'
_symmetry_space_group_name_H-M 'C 1 c 1'
_atom_sites_solution_hydrogens geom
_atom_sites_solution_primary direct
_atom_sites_solution_secondary difmap
_audit_creation_method SHELXL-97
_audit_update_record
;
2016-10-07 deposited with the CCDC.
2017-09-25 downloaded from the CCDC.
;
_cell_angle_alpha 90.00
_cell_angle_beta 102.106(2)
_cell_angle_gamma 90.00
_cell_formula_units_Z 4
_cell_length_a 10.2889(9)
_cell_length_b 20.9035(18)
_cell_length_c 18.3345(17)
_cell_measurement_reflns_used 3007
_cell_measurement_temperature 298(2)
_cell_measurement_theta_max 26.119
_cell_measurement_theta_min 2.319
_cell_volume 3855.6(6)
_computing_cell_refinement 'Bruker SMART'
_computing_data_collection 'Bruker SMART'
_computing_data_reduction 'Bruker SHELXTL'
_computing_molecular_graphics 'Bruker SHELXTL'
_computing_publication_material 'Bruker SHELXTL'
_computing_structure_refinement 'SHELXL-97 (Sheldrick, 1997)'
_computing_structure_solution 'SHELXS-97 (Sheldrick, 1990)'
_diffrn_ambient_temperature 298(2)
_diffrn_measured_fraction_theta_full 0.999
_diffrn_measured_fraction_theta_max 0.999
_diffrn_measurement_device_type 'CCD area detector'
_diffrn_measurement_method 'phi and omega scans'
_diffrn_radiation_monochromator graphite
_diffrn_radiation_source 'fine-focus sealed tube'
_diffrn_radiation_type MoK\a
_diffrn_radiation_wavelength 0.71073
_diffrn_reflns_av_R_equivalents 0.0417
_diffrn_reflns_av_sigmaI/netI 0.0610
_diffrn_reflns_limit_h_max 12
_diffrn_reflns_limit_h_min -11
_diffrn_reflns_limit_k_max 24
_diffrn_reflns_limit_k_min -20
_diffrn_reflns_limit_l_max 11
_diffrn_reflns_limit_l_min -21
_diffrn_reflns_number 11436
_diffrn_reflns_theta_full 25.02
_diffrn_reflns_theta_max 25.02
_diffrn_reflns_theta_min 2.25
_exptl_absorpt_coefficient_mu 0.685
_exptl_absorpt_correction_T_max 0.9666
_exptl_absorpt_correction_T_min 0.8695
_exptl_absorpt_correction_type multi-scan
_exptl_absorpt_process_details sadabs
_exptl_crystal_colour colourless
_exptl_crystal_density_diffrn 1.388
_exptl_crystal_density_method 'not measured'
_exptl_crystal_description block
_exptl_crystal_F_000 1672
_exptl_crystal_size_max 0.21
_exptl_crystal_size_mid 0.08
_exptl_crystal_size_min 0.05
_refine_diff_density_max 0.540
_refine_diff_density_min -0.270
_refine_diff_density_rms 0.065
_refine_ls_abs_structure_details 'Flack H D (1983), Acta Cryst. A39, 876-881'
_refine_ls_abs_structure_Flack 0.02(3)
_refine_ls_extinction_method none
_refine_ls_goodness_of_fit_ref 1.046
_refine_ls_hydrogen_treatment mixed
_refine_ls_matrix_type full
_refine_ls_number_parameters 488
_refine_ls_number_reflns 4299
_refine_ls_number_restraints 2
_refine_ls_restrained_S_all 1.045
_refine_ls_R_factor_all 0.0700
_refine_ls_R_factor_gt 0.0539
_refine_ls_shift/su_max 0.001
_refine_ls_shift/su_mean 0.000
_refine_ls_structure_factor_coef Fsqd
_refine_ls_weighting_details 'calc w=1/[\s^2^(Fo^2^)+(0.0855P)^2^+0.1489P] where P=(Fo^2^+2Fc^2^)/3'
_refine_ls_weighting_scheme calc
_refine_ls_wR_factor_gt 0.1368
_refine_ls_wR_factor_ref 0.1457
_reflns_number_gt 3456
_reflns_number_total 4299
_reflns_threshold_expression >2sigma(I)
_cod_data_source_file c7py01281k2.cif
_cod_data_source_block 160728e
_cod_depositor_comments
;
The following automatic conversions were performed:

'_symmetry_cell_setting' value 'Monoclinic' changed to 'monoclinic'
according to
/home/data/users/saulius/crontab/automatic-downloads/rss-feeds/RSC/lib/dictionaries/cif_core.dic
dictionary named 'cif_core.dic' version 2.4.2 from 2011-04-26.

Automatic conversion script
Id: cif_fix_values 4973 2017-02-22 13:04:09Z antanas 
;
_cod_original_sg_symbol_H-M Cc
_cod_database_code 1547333

loop_
_symmetry_equiv_pos_as_xyz
'x, y, z'
'x, -y, z+1/2'
'x+1/2, y+1/2, z'
'x+1/2, -y+1/2, z+1/2'

loop_
_atom_site_label
_atom_site_type_symbol
_atom_site_fract_x
_atom_site_fract_y
_atom_site_fract_z
_atom_site_U_iso_or_equiv
_atom_site_adp_type
_atom_site_occupancy
_atom_site_symmetry_multiplicity
_atom_site_calc_flag
_atom_site_refinement_flags
Ni1 Ni 0.25510(8) 0.34432(4) 0.57599(6) 0.0390(2) Uani 1 1 d .
O1 O -0.0156(6) 0.3153(3) 0.4611(3) 0.0603(16) Uani 1 1 d .
O2 O 0.3079(6) 0.3414(2) 0.4778(4) 0.0517(15) Uani 1 1 d .
O3 O 0.4639(6) 0.2560(3) 0.5109(4) 0.0647(16) Uani 1 1 d .
O4 O 0.4267(8) 0.3010(3) 0.3872(4) 0.079(2) Uani 1 1 d .
P1 P 0.18117(19) 0.24461(8) 0.56406(11) 0.0384(5) Uani 1 1 d .
P2 P 0.3343(2) 0.44380(9) 0.59134(12) 0.0437(5) Uani 1 1 d .
S1 S 0.3738(2) 0.28565(9) 0.45126(12) 0.0493(5) Uani 1 1 d .
C1 C 0.1604(8) 0.2109(4) 0.4693(5) 0.045(2) Uani 1 1 d .
C2 C 0.2436(8) 0.2297(3) 0.4215(4) 0.048(2) Uani 1 1 d .
C3 C 0.2283(11) 0.2035(4) 0.3513(5) 0.063(2) Uani 1 1 d .
H3 H 0.2851 0.2157 0.3204 0.076 Uiso 1 1 calc R
C4 C 0.1304(13) 0.1597(5) 0.3266(6) 0.078(3) Uani 1 1 d .
H4 H 0.1202 0.1424 0.2791 0.094 Uiso 1 1 calc R
C5 C 0.0483(11) 0.1418(4) 0.3718(6) 0.068(3) Uani 1 1 d .
H5 H -0.0179 0.1118 0.3547 0.081 Uiso 1 1 calc R
C6 C 0.0603(9) 0.1668(4) 0.4423(5) 0.053(2) Uani 1 1 d .
H6 H 0.0016 0.1543 0.4719 0.063 Uiso 1 1 calc R
C7 C 0.0229(8) 0.2319(3) 0.5925(5) 0.048(2) Uani 1 1 d .
C8 C 0.0297(10) 0.2068(4) 0.6634(5) 0.057(2) Uani 1 1 d .
H8 H 0.1118 0.1944 0.6916 0.069 Uiso 1 1 calc R
C9 C -0.0834(13) 0.1997(5) 0.6931(8) 0.082(3) Uani 1 1 d .
H9 H -0.0772 0.1830 0.7408 0.098 Uiso 1 1 calc R
C10 C -0.2016(12) 0.2174(5) 0.6517(8) 0.087(4) Uani 1 1 d .
H10 H -0.2774 0.2128 0.6713 0.104 Uiso 1 1 calc R
C11 C -0.2137(10) 0.2425(4) 0.5802(8) 0.079(3) Uani 1 1 d .
H11 H -0.2970 0.2530 0.5520 0.094 Uiso 1 1 calc R
C12 C -0.0998(8) 0.2518(3) 0.5512(5) 0.051(2) Uani 1 1 d .
C13 C -0.1222(9) 0.2827(4) 0.4781(5) 0.058(2) Uani 1 1 d .
C14 C -0.2255(11) 0.2869(5) 0.4217(7) 0.079(3) Uani 1 1 d .
H14 H -0.3096 0.2698 0.4198 0.095 Uiso 1 1 calc R
C15 C -0.1841(16) 0.3223(6) 0.3646(7) 0.103(5) Uani 1 1 d .
H15 H -0.2353 0.3321 0.3178 0.123 Uiso 1 1 calc R
C16 C -0.0593(15) 0.3386(5) 0.3904(6) 0.087(4) Uani 1 1 d .
H16 H -0.0080 0.3626 0.3643 0.104 Uiso 1 1 calc R
C17 C 0.2928(8) 0.1859(3) 0.6190(4) 0.0437(18) Uani 1 1 d .
C18 C 0.2624(10) 0.1215(4) 0.6154(5) 0.062(2) Uani 1 1 d .
H18 H 0.1835 0.1079 0.5848 0.074 Uiso 1 1 calc R
C19 C 0.3462(12) 0.0771(5) 0.6560(6) 0.076(3) Uani 1 1 d .
H19 H 0.3255 0.0337 0.6521 0.091 Uiso 1 1 calc R
C20 C 0.4604(11) 0.0978(5) 0.7024(6) 0.068(3) Uani 1 1 d .
H20 H 0.5179 0.0683 0.7302 0.082 Uiso 1 1 calc R
C21 C 0.4910(10) 0.1621(5) 0.7083(6) 0.068(3) Uani 1 1 d .
H21 H 0.5678 0.1762 0.7406 0.081 Uiso 1 1 calc R
C22 C 0.4072(9) 0.2048(4) 0.6662(5) 0.052(2) Uani 1 1 d .
H22 H 0.4286 0.2481 0.6697 0.063 Uiso 1 1 calc R
C23 C 0.1795(9) 0.3549(4) 0.6591(5) 0.050(2) Uani 1 1 d .
C24 C 0.2383(11) 0.3382(4) 0.7308(5) 0.063(2) Uani 1 1 d .
H24 H 0.3237 0.3211 0.7413 0.075 Uiso 1 1 calc R
C25 C 0.1696(16) 0.3469(6) 0.7874(7) 0.093(4) Uani 1 1 d .
H25 H 0.2102 0.3359 0.8360 0.112 Uiso 1 1 calc R
C26 C 0.0456(17) 0.3710(7) 0.7740(8) 0.101(4) Uani 1 1 d .
H26 H 0.0010 0.3757 0.8128 0.121 Uiso 1 1 calc R
C27 C -0.0146(13) 0.3885(6) 0.7032(8) 0.094(4) Uani 1 1 d .
H27 H -0.0996 0.4061 0.6942 0.113 Uiso 1 1 calc R
C28 C 0.0507(10) 0.3803(4) 0.6446(6) 0.062(2) Uani 1 1 d .
H28 H 0.0091 0.3915 0.5962 0.074 Uiso 1 1 calc R
C29 C 0.3841(10) 0.4817(4) 0.6821(5) 0.050(2) Uani 1 1 d .
C30 C 0.5111(11) 0.5038(5) 0.7087(6) 0.074(3) Uani 1 1 d .
H30 H 0.5759 0.4963 0.6811 0.088 Uiso 1 1 calc R
C31 C 0.5450(15) 0.5369(6) 0.7754(7) 0.095(4) Uani 1 1 d .
H31 H 0.6321 0.5507 0.7923 0.114 Uiso 1 1 calc R
C32 C 0.4515(15) 0.5494(5) 0.8163(6) 0.085(4) Uani 1 1 d .
H32 H 0.4739 0.5725 0.8605 0.101 Uiso 1 1 calc R
C33 C 0.3275(14) 0.5282(5) 0.7923(6) 0.082(3) Uani 1 1 d .
H33 H 0.2642 0.5363 0.8207 0.099 Uiso 1 1 calc R
C34 C 0.2901(11) 0.4939(4) 0.7247(6) 0.072(3) Uani 1 1 d .
H34 H 0.2032 0.4795 0.7090 0.086 Uiso 1 1 calc R
C35 C 0.2121(8) 0.4984(3) 0.5376(5) 0.0458(19) Uani 1 1 d .
C36 C 0.1294(12) 0.4766(4) 0.4749(6) 0.068(3) Uani 1 1 d .
H36 H 0.1411 0.4353 0.4585 0.082 Uiso 1 1 calc R
C37 C 0.0281(12) 0.5141(5) 0.4346(6) 0.082(3) Uani 1 1 d .
H37 H -0.0260 0.4982 0.3913 0.098 Uiso 1 1 calc R
C38 C 0.0085(11) 0.5727(5) 0.4580(6) 0.077(3) Uani 1 1 d .
H38 H -0.0613 0.5973 0.4320 0.092 Uiso 1 1 calc R
C39 C 0.0912(14) 0.5970(5) 0.5207(7) 0.091(4) Uani 1 1 d .
H39 H 0.0783 0.6385 0.5362 0.110 Uiso 1 1 calc R
C40 C 0.1932(12) 0.5604(4) 0.5608(6) 0.078(3) Uani 1 1 d .
H40 H 0.2489 0.5770 0.6031 0.093 Uiso 1 1 calc R
C41 C 0.4838(9) 0.4498(3) 0.5535(5) 0.047(2) Uani 1 1 d .
C42 C 0.5801(9) 0.4024(3) 0.5734(6) 0.060(2) Uani 1 1 d .
H42 H 0.5643 0.3687 0.6035 0.072 Uiso 1 1 calc R
C43 C 0.6970(10) 0.4047(4) 0.5497(7) 0.075(3) Uani 1 1 d .
H43 H 0.7595 0.3724 0.5634 0.090 Uiso 1 1 calc R
C44 C 0.7233(11) 0.4537(5) 0.5059(7) 0.075(3) Uani 1 1 d .
H44 H 0.8038 0.4556 0.4905 0.090 Uiso 1 1 calc R
C45 C 0.6303(11) 0.4998(5) 0.4852(6) 0.071(3) Uani 1 1 d .
H45 H 0.6472 0.5329 0.4546 0.085 Uiso 1 1 calc R
C46 C 0.5107(10) 0.4989(4) 0.5085(5) 0.058(2) Uani 1 1 d .
H46 H 0.4487 0.5313 0.4939 0.070 Uiso 1 1 calc R

loop_
_atom_site_aniso_label
_atom_site_aniso_U_11
_atom_site_aniso_U_22
_atom_site_aniso_U_33
_atom_site_aniso_U_23
_atom_site_aniso_U_13
_atom_site_aniso_U_12
Ni1 0.0421(5) 0.0358(4) 0.0403(5) -0.0021(4) 0.0110(4) -0.0001(4)
O1 0.065(4) 0.055(3) 0.057(4) 0.002(3) 0.004(3) 0.005(3)
O2 0.069(4) 0.038(3) 0.053(4) 0.003(2) 0.023(3) -0.001(2)
O3 0.051(4) 0.065(4) 0.076(4) 0.001(3) 0.009(3) -0.004(3)
O4 0.103(6) 0.081(4) 0.070(5) -0.006(3) 0.055(5) -0.010(4)
P1 0.0381(11) 0.0360(9) 0.0408(11) -0.0001(8) 0.0077(9) -0.0006(8)
P2 0.0502(13) 0.0349(10) 0.0456(12) -0.0036(8) 0.0093(10) -0.0009(9)
S1 0.0520(13) 0.0517(11) 0.0491(12) -0.0029(9) 0.0214(11) -0.0002(9)
C1 0.045(5) 0.041(4) 0.046(5) 0.002(3) 0.001(4) 0.005(3)
C2 0.059(5) 0.044(4) 0.041(4) 0.003(4) 0.011(4) 0.016(4)
C3 0.085(7) 0.063(6) 0.045(5) -0.004(4) 0.020(5) 0.007(5)
C4 0.109(9) 0.075(7) 0.046(6) -0.020(5) 0.006(6) 0.013(6)
C5 0.076(7) 0.053(5) 0.065(6) -0.015(5) -0.006(6) -0.007(4)
C6 0.056(6) 0.043(4) 0.052(5) -0.003(4) -0.003(4) -0.002(4)
C7 0.047(5) 0.038(4) 0.058(5) -0.001(4) 0.012(4) -0.005(3)
C8 0.061(6) 0.054(5) 0.062(6) 0.011(4) 0.023(5) -0.002(4)
C9 0.079(9) 0.082(7) 0.095(9) 0.019(6) 0.045(7) 0.004(6)
C10 0.075(8) 0.071(7) 0.134(12) 0.008(7) 0.067(9) -0.010(6)
C11 0.048(7) 0.069(6) 0.123(10) -0.004(7) 0.027(7) 0.003(4)
C12 0.040(5) 0.035(4) 0.078(6) -0.008(4) 0.012(4) -0.007(3)
C13 0.047(5) 0.060(5) 0.063(6) -0.019(4) 0.006(5) 0.007(4)
C14 0.052(6) 0.100(7) 0.071(7) -0.026(6) -0.016(6) 0.016(5)
C15 0.121(12) 0.111(9) 0.053(7) -0.024(7) -0.035(8) 0.051(8)
C16 0.132(12) 0.069(6) 0.051(6) 0.004(5) 0.000(7) 0.016(6)
C17 0.043(5) 0.045(4) 0.044(5) 0.005(3) 0.011(4) 0.005(3)
C18 0.066(6) 0.044(4) 0.070(6) 0.004(4) 0.001(5) -0.001(4)
C19 0.079(8) 0.061(6) 0.086(8) 0.014(5) 0.011(7) 0.012(5)
C20 0.071(7) 0.071(6) 0.067(6) 0.021(5) 0.025(6) 0.029(5)
C21 0.046(6) 0.093(8) 0.064(6) 0.029(5) 0.009(5) 0.007(5)
C22 0.042(5) 0.067(5) 0.046(5) 0.006(4) 0.007(4) -0.002(4)
C23 0.059(6) 0.046(4) 0.048(5) -0.012(4) 0.018(5) -0.007(4)
C24 0.089(7) 0.052(5) 0.047(5) -0.006(4) 0.014(5) -0.010(4)
C25 0.134(13) 0.094(8) 0.056(7) -0.001(6) 0.027(8) -0.019(8)
C26 0.117(12) 0.128(10) 0.078(10) -0.030(8) 0.066(10) -0.018(9)
C27 0.089(9) 0.112(9) 0.096(10) -0.036(7) 0.052(8) -0.012(7)
C28 0.063(6) 0.063(5) 0.062(6) -0.010(4) 0.020(5) -0.003(5)
C29 0.069(6) 0.035(4) 0.046(5) 0.000(3) 0.011(5) 0.001(4)
C30 0.081(8) 0.073(6) 0.065(7) -0.022(5) 0.011(6) -0.024(5)
C31 0.116(11) 0.092(8) 0.067(8) -0.014(6) -0.003(8) -0.029(7)
C32 0.126(11) 0.064(6) 0.051(6) -0.012(5) -0.011(7) -0.001(7)
C33 0.114(10) 0.071(6) 0.065(7) -0.013(5) 0.027(7) 0.016(7)
C34 0.072(7) 0.070(6) 0.072(7) -0.020(5) 0.011(6) 0.004(5)
C35 0.049(5) 0.042(4) 0.050(5) 0.007(3) 0.017(4) -0.001(3)
C36 0.098(8) 0.045(5) 0.055(6) 0.002(4) -0.001(6) 0.009(5)
C37 0.090(9) 0.084(8) 0.061(7) 0.010(6) -0.006(6) 0.011(6)
C38 0.076(8) 0.086(8) 0.072(7) 0.027(6) 0.026(6) 0.031(6)
C39 0.125(11) 0.054(6) 0.091(9) 0.001(6) 0.014(8) 0.042(6)
C40 0.104(9) 0.053(5) 0.070(7) -0.003(5) 0.002(6) 0.026(5)
C41 0.047(5) 0.038(4) 0.058(5) -0.006(4) 0.012(4) -0.007(3)
C42 0.063(6) 0.031(4) 0.089(7) 0.001(4) 0.026(5) 0.001(4)
C43 0.055(6) 0.052(5) 0.118(9) -0.020(6) 0.018(6) 0.007(4)
C44 0.068(7) 0.065(6) 0.095(8) -0.018(6) 0.024(6) -0.015(5)
C45 0.079(8) 0.062(6) 0.081(7) 0.006(5) 0.039(6) -0.012(5)
C46 0.073(7) 0.046(5) 0.060(6) 0.003(4) 0.025(5) -0.002(4)

loop_
_atom_type_symbol
_atom_type_description
_atom_type_scat_dispersion_real
_atom_type_scat_dispersion_imag
_atom_type_scat_source
C C 0.0033 0.0016 'International Tables Vol C Tables 4.2.6.8 and 6.1.1.4'
H H 0.0000 0.0000 'International Tables Vol C Tables 4.2.6.8 and 6.1.1.4'
O O 0.0106 0.0060 'International Tables Vol C Tables 4.2.6.8 and 6.1.1.4'
P P 0.1023 0.0942 'International Tables Vol C Tables 4.2.6.8 and 6.1.1.4'
S S 0.1246 0.1234 'International Tables Vol C Tables 4.2.6.8 and 6.1.1.4'
Ni Ni 0.3393 1.1124 'International Tables Vol C Tables 4.2.6.8 and 6.1.1.4'

loop_
_geom_angle_atom_site_label_1
_geom_angle_atom_site_label_2
_geom_angle_atom_site_label_3
_geom_angle
C23 Ni1 O2 169.9(4)
C23 Ni1 P1 89.9(2)
O2 Ni1 P1 92.01(15)
C23 Ni1 P2 89.5(2)
O2 Ni1 P2 88.91(15)
P1 Ni1 P2 178.13(10)
C16 O1 C13 105.7(9)
S1 O2 Ni1 123.6(3)
C7 P1 C17 103.8(4)
C7 P1 C1 106.2(4)
C17 P1 C1 101.4(3)
C7 P1 Ni1 114.6(2)
C17 P1 Ni1 114.4(3)
C1 P1 Ni1 114.9(3)
C29 P2 C41 102.7(4)
C29 P2 C35 104.6(4)
C41 P2 C35 107.0(4)
C29 P2 Ni1 123.2(3)
C41 P2 Ni1 109.4(2)
C35 P2 Ni1 108.8(3)
O3 S1 O4 115.6(5)
O3 S1 O2 111.1(4)
O4 S1 O2 111.8(4)
O3 S1 C2 106.1(4)
O4 S1 C2 106.7(4)
O2 S1 C2 104.6(4)
C6 C1 C2 117.7(8)
C6 C1 P1 121.2(7)
C2 C1 P1 121.1(6)
C3 C2 C1 120.5(8)
C3 C2 S1 118.7(7)
C1 C2 S1 120.8(6)
C4 C3 C2 120.5(9)
C4 C3 H3 119.8
C2 C3 H3 119.8
C5 C4 C3 119.7(9)
C5 C4 H4 120.2
C3 C4 H4 120.2
C4 C5 C6 121.6(9)
C4 C5 H5 119.2
C6 C5 H5 119.2
C5 C6 C1 120.0(9)
C5 C6 H6 120.0
C1 C6 H6 120.0
C8 C7 C12 119.0(8)
C8 C7 P1 116.6(7)
C12 C7 P1 124.1(7)
C7 C8 C9 121.6(10)
C7 C8 H8 119.2
C9 C8 H8 119.2
C10 C9 C8 118.7(11)
C10 C9 H9 120.6
C8 C9 H9 120.6
C9 C10 C11 121.8(10)
C9 C10 H10 119.1
C11 C10 H10 119.1
C10 C11 C12 119.6(11)
C10 C11 H11 120.2
C12 C11 H11 120.2
C7 C12 C11 119.2(9)
C7 C12 C13 125.6(8)
C11 C12 C13 115.3(9)
C14 C13 O1 109.7(10)
C14 C13 C12 133.9(10)
O1 C13 C12 116.5(7)
C13 C14 C15 107.2(11)
C13 C14 H14 126.4
C15 C14 H14 126.4
C16 C15 C14 106.9(10)
C16 C15 H15 126.5
C14 C15 H15 126.5
C15 C16 O1 110.5(12)
C15 C16 H16 124.7
O1 C16 H16 124.7
C22 C17 C18 118.0(7)
C22 C17 P1 120.8(6)
C18 C17 P1 121.2(6)
C19 C18 C17 121.6(9)
C19 C18 H18 119.2
C17 C18 H18 119.2
C20 C19 C18 118.7(9)
C20 C19 H19 120.6
C18 C19 H19 120.6
C19 C20 C21 120.6(9)
C19 C20 H20 119.7
C21 C20 H20 119.7
C22 C21 C20 119.2(10)
C22 C21 H21 120.4
C20 C21 H21 120.4
C21 C22 C17 121.9(9)
C21 C22 H22 119.0
C17 C22 H22 119.0
C24 C23 C28 119.2(9)
C24 C23 Ni1 125.3(8)
C28 C23 Ni1 115.5(7)
C23 C24 C25 119.6(11)
C23 C24 H24 120.2
C25 C24 H24 120.2
C26 C25 C24 121.7(12)
C26 C25 H25 119.2
C24 C25 H25 119.2
C25 C26 C27 119.9(12)
C25 C26 H26 120.0
C27 C26 H26 120.0
C26 C27 C28 120.3(12)
C26 C27 H27 119.9
C28 C27 H27 119.9
C27 C28 C23 119.4(10)
C27 C28 H28 120.3
C23 C28 H28 120.3
C30 C29 C34 117.4(9)
C30 C29 P2 122.4(7)
C34 C29 P2 120.0(7)
C29 C30 C31 121.8(12)
C29 C30 H30 119.1
C31 C30 H30 119.1
C32 C31 C30 120.3(12)
C32 C31 H31 119.8
C30 C31 H31 119.8
C33 C32 C31 119.4(10)
C33 C32 H32 120.3
C31 C32 H32 120.3
C32 C33 C34 121.5(12)
C32 C33 H33 119.2
C34 C33 H33 119.2
C29 C34 C33 119.5(11)
C29 C34 H34 120.2
C33 C34 H34 120.2
C36 C35 C40 118.0(8)
C36 C35 P2 119.0(6)
C40 C35 P2 122.8(7)
C35 C36 C37 121.9(9)
C35 C36 H36 119.0
C37 C36 H36 119.0
C38 C37 C36 119.8(11)
C38 C37 H37 120.1
C36 C37 H37 120.1
C37 C38 C39 120.2(10)
C37 C38 H38 119.9
C39 C38 H38 119.9
C38 C39 C40 120.4(9)
C38 C39 H39 119.8
C40 C39 H39 119.8
C39 C40 C35 119.7(10)
C39 C40 H40 120.2
C35 C40 H40 120.2
C46 C41 C42 117.6(8)
C46 C41 P2 124.8(7)
C42 C41 P2 117.5(6)
C43 C42 C41 121.2(9)
C43 C42 H42 119.4
C41 C42 H42 119.4
C42 C43 C44 120.7(10)
C42 C43 H43 119.6
C44 C43 H43 119.6
C45 C44 C43 119.0(10)
C45 C44 H44 120.5
C43 C44 H44 120.5
C44 C45 C46 121.6(9)
C44 C45 H45 119.2
C46 C45 H45 119.2
C41 C46 C45 119.8(9)
C41 C46 H46 120.1
C45 C46 H46 120.1

loop_
_geom_bond_atom_site_label_1
_geom_bond_atom_site_label_2
_geom_bond_distance
Ni1 C23 1.863(9)
Ni1 O2 1.987(6)
Ni1 P1 2.2138(19)
Ni1 P2 2.230(2)
O1 C16 1.370(12)
O1 C13 1.381(11)
O2 S1 1.481(6)
O3 S1 1.419(7)
O4 S1 1.430(7)
P1 C7 1.831(8)
P1 C17 1.831(8)
P1 C1 1.845(8)
P2 C29 1.816(9)
P2 C41 1.820(9)
P2 C35 1.826(8)
S1 C2 1.776(9)
C1 C6 1.394(12)
C1 C2 1.404(12)
C2 C3 1.377(12)
C3 C4 1.365(14)
C3 H3 0.9300
C4 C5 1.354(15)
C4 H4 0.9300
C5 C6 1.376(13)
C5 H5 0.9300
C6 H6 0.9300
C7 C8 1.389(12)
C7 C12 1.393(12)
C8 C9 1.393(14)
C8 H8 0.9300
C9 C10 1.344(17)
C9 H9 0.9300
C10 C11 1.393(17)
C10 H10 0.9300
C11 C12 1.399(13)
C11 H11 0.9300
C12 C13 1.461(13)
C13 C14 1.322(13)
C14 C15 1.418(18)
C14 H14 0.9300
C15 C16 1.317(18)
C15 H15 0.9300
C16 H16 0.9300
C17 C22 1.365(12)
C17 C18 1.380(11)
C18 C19 1.376(13)
C18 H18 0.9300
C19 C20 1.369(15)
C19 H19 0.9300
C20 C21 1.380(14)
C20 H20 0.9300
C21 C22 1.362(13)
C21 H21 0.9300
C22 H22 0.9300
C23 C24 1.372(13)
C23 C28 1.401(13)
C24 C25 1.386(15)
C24 H24 0.9300
C25 C26 1.345(19)
C25 H25 0.9300
C26 C27 1.365(19)
C26 H26 0.9300
C27 C28 1.394(14)
C27 H27 0.9300
C28 H28 0.9300
C29 C30 1.375(13)
C29 C34 1.389(13)
C30 C31 1.385(15)
C30 H30 0.9300
C31 C32 1.364(18)
C31 H31 0.9300
C32 C33 1.335(17)
C32 H32 0.9300
C33 C34 1.413(14)
C33 H33 0.9300
C34 H34 0.9300
C35 C36 1.358(13)
C35 C40 1.390(11)
C36 C37 1.387(15)
C36 H36 0.9300
C37 C38 1.328(14)
C37 H37 0.9300
C38 C39 1.377(17)
C38 H38 0.9300
C39 C40 1.380(15)
C39 H39 0.9300
C40 H40 0.9300
C41 C46 1.380(11)
C41 C42 1.395(11)
C42 C43 1.363(13)
C42 H42 0.9300
C43 C44 1.364(14)
C43 H43 0.9300
C44 C45 1.354(15)
C44 H44 0.9300
C45 C46 1.385(13)
C45 H45 0.9300
C46 H46 0.9300

loop_
_geom_torsion_atom_site_label_1
_geom_torsion_atom_site_label_2
_geom_torsion_atom_site_label_3
_geom_torsion_atom_site_label_4
_geom_torsion
C23 Ni1 O2 S1 -142.6(15)
P1 Ni1 O2 S1 -41.7(4)
P2 Ni1 O2 S1 136.6(4)
C23 Ni1 P1 C7 32.8(4)
O2 Ni1 P1 C7 -137.3(4)
P2 Ni1 P1 C7 103(3)
C23 Ni1 P1 C17 -86.9(4)
O2 Ni1 P1 C17 103.0(3)
P2 Ni1 P1 C17 -17(3)
C23 Ni1 P1 C1 156.3(4)
O2 Ni1 P1 C1 -13.9(3)
P2 Ni1 P1 C1 -133(3)
C23 Ni1 P2 C29 32.0(5)
O2 Ni1 P2 C29 -157.9(4)
P1 Ni1 P2 C29 -38(3)
C23 Ni1 P2 C41 152.7(4)
O2 Ni1 P2 C41 -37.3(4)
P1 Ni1 P2 C41 82(3)
C23 Ni1 P2 C35 -90.7(4)
O2 Ni1 P2 C35 79.4(3)
P1 Ni1 P2 C35 -161(3)
Ni1 O2 S1 O3 -36.4(5)
Ni1 O2 S1 O4 -167.2(5)
Ni1 O2 S1 C2 77.7(5)
C7 P1 C1 C6 -19.5(7)
C17 P1 C1 C6 88.7(7)
Ni1 P1 C1 C6 -147.3(6)
C7 P1 C1 C2 159.5(6)
C17 P1 C1 C2 -92.4(6)
Ni1 P1 C1 C2 31.6(7)
C6 C1 C2 C3 -2.0(11)
P1 C1 C2 C3 179.0(6)
C6 C1 C2 S1 -180.0(6)
P1 C1 C2 S1 1.1(9)
O3 S1 C2 C3 -113.9(7)
O4 S1 C2 C3 9.9(8)
O2 S1 C2 C3 128.6(6)
O3 S1 C2 C1 64.1(7)
O4 S1 C2 C1 -172.1(6)
O2 S1 C2 C1 -53.4(7)
C1 C2 C3 C4 1.2(13)
S1 C2 C3 C4 179.2(7)
C2 C3 C4 C5 -0.3(15)
C3 C4 C5 C6 0.3(16)
C4 C5 C6 C1 -1.1(14)
C2 C1 C6 C5 1.9(12)
P1 C1 C6 C5 -179.1(7)
C17 P1 C7 C8 26.4(7)
C1 P1 C7 C8 132.9(6)
Ni1 P1 C7 C8 -99.1(6)
C17 P1 C7 C12 -160.5(7)
C1 P1 C7 C12 -54.0(7)
Ni1 P1 C7 C12 74.0(7)
C12 C7 C8 C9 1.5(12)
P1 C7 C8 C9 175.0(7)
C7 C8 C9 C10 0.4(15)
C8 C9 C10 C11 0.0(17)
C9 C10 C11 C12 -2.2(16)
C8 C7 C12 C11 -3.7(11)
P1 C7 C12 C11 -176.6(6)
C8 C7 C12 C13 176.0(7)
P1 C7 C12 C13 3.1(11)
C10 C11 C12 C7 4.1(13)
C10 C11 C12 C13 -175.7(9)
C16 O1 C13 C14 -1.2(9)
C16 O1 C13 C12 178.8(7)
C7 C12 C13 C14 154.9(10)
C11 C12 C13 C14 -25.4(14)
C7 C12 C13 O1 -25.0(11)
C11 C12 C13 O1 154.8(7)
O1 C13 C14 C15 1.6(11)
C12 C13 C14 C15 -178.3(9)
C13 C14 C15 C16 -1.4(12)
C14 C15 C16 O1 0.7(13)
C13 O1 C16 C15 0.3(11)
C7 P1 C17 C22 -121.8(7)
C1 P1 C17 C22 128.2(7)
Ni1 P1 C17 C22 3.8(8)
C7 P1 C17 C18 56.6(8)
C1 P1 C17 C18 -53.4(8)
Ni1 P1 C17 C18 -177.8(6)
C22 C17 C18 C19 -2.0(13)
P1 C17 C18 C19 179.5(8)
C17 C18 C19 C20 1.7(16)
C18 C19 C20 C21 0.0(16)
C19 C20 C21 C22 -1.3(15)
C20 C21 C22 C17 0.9(14)
C18 C17 C22 C21 0.7(13)
P1 C17 C22 C21 179.2(7)
O2 Ni1 C23 C24 -173.9(13)
P1 Ni1 C23 C24 85.1(7)
P2 Ni1 C23 C24 -93.2(7)
O2 Ni1 C23 C28 8(2)
P1 Ni1 C23 C28 -93.0(6)
P2 Ni1 C23 C28 88.8(6)
C28 C23 C24 C25 -0.2(12)
Ni1 C23 C24 C25 -178.2(7)
C23 C24 C25 C26 0.6(16)
C24 C25 C26 C27 -1.2(19)
C25 C26 C27 C28 1(2)
C26 C27 C28 C23 -1.1(16)
C24 C23 C28 C27 0.5(12)
Ni1 C23 C28 C27 178.6(7)
C41 P2 C29 C30 -3.1(8)
C35 P2 C29 C30 -114.8(8)
Ni1 P2 C29 C30 120.6(7)
C41 P2 C29 C34 171.7(7)
C35 P2 C29 C34 60.0(8)
Ni1 P2 C29 C34 -64.6(8)
C34 C29 C30 C31 0.0(15)
P2 C29 C30 C31 175.0(8)
C29 C30 C31 C32 -1.0(18)
C30 C31 C32 C33 1.4(18)
C31 C32 C33 C34 -0.9(17)
C30 C29 C34 C33 0.5(14)
P2 C29 C34 C33 -174.6(8)
C32 C33 C34 C29 0.0(16)
C29 P2 C35 C36 -162.3(8)
C41 P2 C35 C36 89.1(8)
Ni1 P2 C35 C36 -29.0(8)
C29 P2 C35 C40 13.0(9)
C41 P2 C35 C40 -95.5(9)
Ni1 P2 C35 C40 146.4(8)
C40 C35 C36 C37 -0.4(16)
P2 C35 C36 C37 175.2(9)
C35 C36 C37 C38 -1.2(19)
C36 C37 C38 C39 2.2(19)
C37 C38 C39 C40 -1.5(19)
C38 C39 C40 C35 -0.1(19)
C36 C35 C40 C39 1.0(16)
P2 C35 C40 C39 -174.4(9)
C29 P2 C41 C46 -93.1(8)
C35 P2 C41 C46 16.7(8)
Ni1 P2 C41 C46 134.4(7)
C29 P2 C41 C42 84.6(7)
C35 P2 C41 C42 -165.5(7)
Ni1 P2 C41 C42 -47.8(7)
C46 C41 C42 C43 0.3(13)
P2 C41 C42 C43 -177.6(8)
C41 C42 C43 C44 0.4(15)
C42 C43 C44 C45 -1.2(16)
C43 C44 C45 C46 1.3(17)
C42 C41 C46 C45 -0.2(13)
P2 C41 C46 C45 177.5(8)
C44 C45 C46 C41 -0.6(15)
